data_2004768
loop_
_publ_author_name
'Mandic, Z.'
'Kiralj, R.'
'Kojic-Prodic, B.'
'Kovacevic, M.'

_publ_section_title
;(2<i>R</i>,3<i>R</i>)-3-Ammonio-1-(1-methoxycarbonyl-2-methyl-1-propenyl)-4-oxoazetidine-2-sulfonate
 Monohydrate: a New Chiral \b-Lactam Synthon
;
_journal_issue 4
_journal_name_full 'Acta Crystallographica Section C'
_journal_page_first 988
_journal_page_last 991
_journal_paper_doi 10.1107/S0108270195014077
_journal_volume 52
_journal_year 1996
_chemical_formula_analytical 'C9.09 H14.76 N2.01 O7.03 S0.99'
_chemical_formula_moiety 'C9 H14 N2 O6 S, H2 O'
_chemical_formula_structural 'C9 H14 N2 O6 S, (H2 O)'
_chemical_formula_sum 'C9 H16 N2 O7 S'
_chemical_formula_weight 296.28
_chemical_melting_point 508.6(5)
_chemical_name_systematic
;
(2R,3R)
3-Amino-1-(1'-methyloxycarbonyl-2-methyl-prop-1'-enyl)-4-oxoazetidine-2-
sulfonic Acid Monohydrate
;
_space_group_IT_number 4
_symmetry_cell_setting monoclinic
_symmetry_space_group_name_Hall 'P 2yb'
_symmetry_space_group_name_H-M 'P 1 21 1'
_cell_angle_alpha 90
_cell_angle_beta 97.66(6)
_cell_angle_gamma 90
_cell_formula_units_Z 2
_cell_length_a 6.097(7)
_cell_length_b 6.804(5)
_cell_length_c 16.92(2)
_cell_measurement_reflns_used 25
_cell_measurement_temperature 295(3)
_cell_measurement_theta_max 18
_cell_measurement_theta_min 7
_cell_volume 695.6(13)
_computing_cell_refinement 'CAD4 (Enraf Nonius 1988) software <CELDIM> routine'
_computing_data_collection 'CAD4 (Enraf Nonius 1988) software'
_computing_data_reduction 'SDP (Frenz, 1982)'
_computing_molecular_graphics
;
PLATON93 (Spek, 1982, 1990) & ORTEP (Johnson, 1965), PLUTON93 (Spek 1991)
;
_computing_publication_material 'PLATON93 (Spek 1982, 1990)'
_computing_structure_refinement 'SHELX76 (Sheldrick, 1976)'
_computing_structure_solution 'SHELXS-86 (Sheldrick, 1985, 1990)'
_diffrn_ambient_temperature 295(3)
_diffrn_measurement_device 'Enraf-Nonius CAD4 diffractometer'
_diffrn_measurement_method \w
_diffrn_radiation_monochromator graphite
_diffrn_radiation_source 'fine-focus sealed tube'
_diffrn_radiation_type 'Mo K\a'
_diffrn_radiation_wavelength 0.71073
_diffrn_reflns_av_R_equivalents 0.0112
_diffrn_reflns_limit_h_max 5
_diffrn_reflns_limit_h_min -1
_diffrn_reflns_limit_k_max 6
_diffrn_reflns_limit_k_min -1
_diffrn_reflns_limit_l_max 16
_diffrn_reflns_limit_l_min -16
_diffrn_reflns_number 2110
_diffrn_reflns_reduction_process
;
 ?
;
_diffrn_reflns_theta_max 20
_diffrn_reflns_theta_min 2
_diffrn_standards_decay_% 0.1
_diffrn_standards_interval_count 87
_diffrn_standards_interval_time 180
_diffrn_standards_number 3
_exptl_absorpt_coefficient_mu 0.250
_exptl_absorpt_correction_type none
_exptl_crystal_colour colourless
_exptl_crystal_density_diffrn 1.414
_exptl_crystal_description plate
_exptl_crystal_F_000 312
_exptl_crystal_size_max 0.40
_exptl_crystal_size_mid 0.29
_exptl_crystal_size_min 0.15
_refine_diff_density_max 0.28
_refine_diff_density_min -0.23
_refine_ls_abs_structure_details
;
 assigned to agree with the known chiralities at
C2 and C3 of its precursor, natural phenoxymethylpenicillin.
;
_refine_ls_extinction_method none
_refine_ls_goodness_of_fit_obs 0.46
_refine_ls_hydrogen_treatment
;noref for H21, H22 and H23, all H-atom parameters
refined for H17, H27, H2 and H3, and only  U's refined for all other H atoms
;
_refine_ls_matrix_type full
_refine_ls_number_constraints 40
_refine_ls_number_parameters 188
_refine_ls_number_reflns 1379
_refine_ls_number_restraints 9
_refine_ls_R_factor_obs 0.0408
_refine_ls_shift/esd_max 0.210
_refine_ls_structure_factor_coef F
_refine_ls_weighting_details 'w = 1.7539/[\s^2^(Fo)+0.00040(Fo^2^)]'
_refine_ls_weighting_scheme calc
_refine_ls_wR_factor_obs 0.0431
_reflns_number_observed 1180
_reflns_number_total 2023
_reflns_observed_criterion >2sigma(F)
_cod_data_source_file ka1146.cif
_cod_data_source_block LACTAM
_cod_depositor_comments
;
The following automatic conversions were performed:

'_chemical_melting_point' value '235-236 C' was changed to '508.6(5)'
- it was converted from degrees Celsius(C) to Kelvins(K), the average
value was taken and precision was estimated.

Automatic conversion script
Id: cif_fix_values 1715 2011-07-08 13:25:40Z adriana 

The following automatic conversions were performed:

'_refine_ls_weighting_scheme' value 'calc w =
1.7539/[\s^2^(Fo)+0.00040(Fo^2^)]' was changed to 'calc'. New tag
'_refine_ls_weighting_details' was created. The value of the new tag
was set to 'w = 1.7539/[\s^2^(Fo)+0.00040(Fo^2^)]'.

Automatic conversion script
Id: cif_fix_values 3143 2015-03-26 13:38:13Z robertas 
;
_cod_original_cell_volume 696.0(10)
_cod_original_sg_symbol_H-M 'P 21'
_cod_database_code 2004768

loop_
_symmetry_equiv_pos_as_xyz
X,Y,Z
-X,1/2+Y,-Z

loop_
_atom_site_aniso_label
_atom_site_aniso_U_11
_atom_site_aniso_U_22
_atom_site_aniso_U_33
_atom_site_aniso_U_12
_atom_site_aniso_U_13
_atom_site_aniso_U_23
S1 0.0434(6) 0.0406(6) 0.0399(5) -0.0074(6) -0.0075(4) 0.0049(6)
O1 0.0551(18) 0.046(2) 0.0572(16) 0.0007(19) 0.0105(13) -0.0036(17)
O2 0.0632(19) 0.056(2) 0.0565(17) -0.0058(18) -0.0277(16) 0.0012(17)
O3 0.064(2) 0.050(2) 0.0613(19) -0.017(2) -0.0042(18) 0.0119(19)
O4 0.0374(16) 0.073(3) 0.0553(17) -0.0139(19) -0.0126(14) 0.0038(19)
O5 0.125(4) 0.160(7) 0.085(3) 0.022(4) 0.058(3) 0.032(4)
O6 0.076(3) 0.107(4) 0.0495(18) 0.039(3) 0.0088(18) -0.008(2)
N1 0.0350(17) 0.046(2) 0.0296(15) -0.0005(19) -0.0026(14) 0.0000(17)
N2 0.047(2) 0.043(2) 0.0423(17) -0.0130(19) -0.0047(16) 0.0113(18)
C2 0.030(2) 0.046(3) 0.041(2) 0.003(2) -0.0006(19) 0.004(2)
C3 0.037(2) 0.032(3) 0.048(2) 0.000(2) -0.0106(19) -0.002(2)
C4 0.042(3) 0.037(2) 0.039(2) 0.004(2) -0.0001(19) -0.004(2)
C5 0.044(2) 0.049(3) 0.0350(19) -0.002(2) 0.0016(18) 0.001(2)
C6 0.069(3) 0.053(3) 0.047(2) 0.001(3) -0.014(2) 0.006(2)
C7 0.078(4) 0.063(4) 0.066(3) 0.024(3) 0.000(3) 0.001(3)
C8 0.108(5) 0.098(5) 0.077(4) 0.014(5) -0.003(4) 0.039(4)
C9 0.059(3) 0.101(5) 0.032(2) 0.010(3) 0.006(2) 0.010(3)
C10 0.099(5) 0.202(11) 0.057(3) 0.082(6) 0.003(3) -0.037(5)
O7 0.064(2) 0.065(3) 0.069(2) -0.015(2) 0.0145(18) -0.009(2)

loop_
_atom_site_label
_atom_site_fract_x
_atom_site_fract_y
_atom_site_fract_z
_atom_site_U_iso_or_equiv
_atom_site_thermal_displace_type
_atom_site_calc_flag
_atom_site_refinement_flags
S1 .1124(2) 0 .11020(10) .0425(3) Uani d .
O1 .3295(5) -.0226(6) .0855(2) .0525(10) Uani d .
O2 -.0493(6) .0695(6) .0458(2) .0618(11) Uani d .
O3 .0441(6) -0.1667(6) .1525(2) .0596(11) Uani d .
O4 .6511(5) .3488(6) .2408(2) .0569(13) Uani d .
O5 .1044(8) .0509(10) .4205(2) .119(3) Uani d .
O6 .1298(7) .3309(8) .3556(2) .0775(18) Uani d .
N1 .3233(5) .1690(6) .2441(2) .0375(10) Uani d .
N2 .3407(6) .3876(6) .0716(2) .0451(11) Uani d .
C2 .1423(7) .2019(8) .1780(2) .0395(14) Uani d .
C3 .2819(7) .3749(7) .1530(2) .0405(14) Uani d .
C4 .4612(7) .3039(7) .2186(2) .0398(14) Uani d .
C5 .3306(7) .0654(8) .3178(2) .0430(14) Uani d .
C6 .4775(9) -.0783(9) .3361(3) .0583(16) Uani d .
C7 .6319(10) -0.1426(10) .2791(3) .070(2) Uani d .
C8 .5068(13) -0.1848(13) .4144(3) .096(3) Uani d .
C9 .1773(9) .1437(11) .3704(3) .064(2) Uani d .
C10 -.0175(11) .4276(16) .4019(3) .120(4) Uani d .
O7 .6287(6) .6885(7) .0799(2) .0655(14) Uani d .
H2 .001(9) .257(9) .204(3) .070(18) Uiso d .
H3 .212(6) .520(8) .158(2) .031(10) Uiso d .
H21 .4194(6) .2635(6) .0588(2) .1 Uiso d R
H22 .4413(6) .5040(6) .0679(2) .1 Uiso d R
H23 .2020(6) .4042(6) .0324(2) .1 Uiso d R
H71 .7352(10) -0.2604(10) .3057(3) .199(16) Uiso calc R
H72 .7345(10) -.0201(10) .2666(3) .199(16) Uiso calc R
H73 .5381(10) -0.1933(10) .2242(3) .199(16) Uiso calc R
H81 .6348(13) -0.2944(13) .4141(3) .199(16) Uiso calc R
H82 .3536(13) -0.2553(13) .4236(3) .199(16) Uiso calc R
H83 .5541(13) -.0810(13) .4619(3) .199(16) Uiso calc R
H101 -.0391(11) .5786(16) .3828(3) .199(16) Uiso calc R
H102 .0502(11) .4233(16) .4642(3) .199(16) Uiso calc R
H103 -0.1757(11) .3537(16) .3936(3) .199(16) Uiso calc R
H17 .747(6) .594(6) .098(2) .031(10) Uiso d .
H27 .617(17) .786(18) .122(5) .19(4) Uiso d .

loop_
_atom_type_symbol
_atom_type_scat_dispersion_real
_atom_type_scat_dispersion_imag
_atom_type_scat_source
S 0.110 0.124 'International Tables Vol IV Table 2.3.1'
O 0.008 0.006 'International Tables Vol IV Table 2.3.1'
N 0.004 0.003 'International Tables Vol IV Table 2.3.1'
H 0.000 0.000 'International Tables Vol IV Table 2.3.1'
C 0.002 0.002 'International Tables Vol IV Table 2.3.1'

loop_
_geom_angle_atom_site_label_1
_geom_angle_atom_site_label_2
_geom_angle_atom_site_label_3
_geom_angle
_geom_angle_publ_flag
O1 S1 O2 112.0(2) yes
O1 S1 O3 113.4(2) yes
O1 S1 C2 104.4(2) yes
O2 S1 O3 114.9(2) yes
O2 S1 C2 103.5(2) yes
O3 S1 C2 107.5(2) yes
C9 O6 C10 118.5(5) yes
C2 N1 C4 95.1(3) yes
C2 N1 C5 131.9(3) yes
C4 N1 C5 131.7(3) yes
S1 C2 N1 111.8(3) yes
S1 C2 C3 115.1(3) yes
N1 C2 C3 86.5(3) yes
N2 C3 C2 120.9(3) yes
N2 C3 C4 117.3(3) yes
C2 C3 C4 85.8(3) yes
O4 C4 N1 133.1(4) yes
O4 C4 C3 135.1(4) yes
N1 C4 C3 91.8(3) yes
N1 C5 C6 120.4(4) yes
N1 C5 C9 113.6(4) yes
C6 C5 C9 125.8(4) yes
C5 C6 C7 121.6(5) yes
C5 C6 C8 123.8(5) yes
C7 C6 C8 114.6(5) yes
O5 C9 O6 123.6(6) yes
O5 C9 C5 124.5(7) yes
O6 C9 C5 112.0(5) yes
C3 N2 H21 109.5(4) no
C3 N2 H22 109.3(4) no
C3 N2 H23 109.5(4) no
H21 N2 H22 109.5(5) no
H21 N2 H23 109.5(5) no
H22 N2 H23 109.5(5) no
S1 C2 H2 121(3) no
N1 C2 H2 107(3) no
C3 C2 H2 110(3) no
N2 C3 H3 99.6(19) no
C2 C3 H3 116(2) no
C4 C3 H3 118.8(19) no
C6 C7 H71 109.3(5) no
C6 C7 H72 109.3(6) no
C6 C7 H73 109.9(6) no
H71 C7 H72 109.5(7) no
H71 C7 H73 109.5(7) no
H72 C7 H73 109.4(6) no
C6 C8 H81 109.3(6) no
C6 C8 H82 109.8(6) no
C6 C8 H83 109.3(8) no
H81 C8 H82 109.5(10) no
H81 C8 H83 109.5(8) no
H82 C8 H83 109.5(8) no
O6 C10 H101 109.6(6) no
O6 C10 H102 109.7(7) no
O6 C10 H103 109.3(8) no
H101 C10 H102 109.5(10) no
H101 C10 H103 109.4(9) no
H102 C10 H103 109.4(8) no
H17 O7 H27 110(6) no

loop_
_geom_bond_atom_site_label_1
_geom_bond_atom_site_label_2
_geom_bond_distance
_geom_bond_publ_flag
S1 O1 1.448(3) yes
S1 O2 1.448(4) yes
S1 O3 1.432(4) yes
S1 C2 1.783(5) yes
O4 C4 1.208(5) yes
O5 C9 1.190(8) yes
O6 C9 1.323(9) yes
O6 C10 1.429(9) yes
N1 C2 1.480(5) yes
N1 C4 1.354(6) yes
N1 C5 1.428(5) yes
N2 C3 1.471(5) yes
C2 C3 1.544(7) yes
C3 C4 1.529(5) yes
C5 C6 1.334(8) yes
C5 C9 1.474(7) yes
C6 C7 1.500(8) yes
C6 C8 1.500(8) yes
N2 H21 1.009(6) no
N2 H22 1.009(6) no
N2 H23 1.009(5) no
C2 H2 1.09(6) no
C3 H3 1.08(5) no
C7 H71 1.080(9) no
C7 H72 1.080(9) no
C7 H73 1.080(8) no
C8 H81 1.080(12) no
C8 H82 1.080(11) no
C8 H83 1.080(10) no
C10 H101 1.080(15) no
C10 H102 1.080(7) no
C10 H103 1.080(11) no
O7 H17 0.98(4) no
O7 H27 0.98(10) no

loop_
_geom_torsion_atom_site_label_1
_geom_torsion_atom_site_label_2
_geom_torsion_atom_site_label_3
_geom_torsion_atom_site_label_4
_geom_torsion
_geom_torsion_publ_flag
O1 S1 C2 N1 -55.6(3) yes
O1 S1 C2 C3 41.1(4) no
O2 S1 C2 N1 -172.9(3) no
O2 S1 C2 C3 -76.3(3) no
O3 S1 C2 N1 65.2(3) no
O3 S1 C2 C3 161.8(3) no
C10 O6 C9 O5 -0.2(8) yes
C10 O6 C9 C5 179.9(7) no
C4 N1 C2 S1 108.9(3) yes
C5 N1 C2 S1 -83.5(5) no
C4 N1 C2 C3 -6.8(3) yes
C5 N1 C2 C3 160.8(5) no
C4 N1 C5 C9 102.8(6) no
C2 N1 C4 O4 -173.8(5) no
C5 N1 C4 O4 18.5(8) no
C2 N1 C4 C3 6.9(3) yes
C5 N1 C4 C3 -160.8(5) yes
C2 N1 C5 C6 123.9(5) yes
C4 N1 C5 C6 -72.7(7) no
C2 N1 C5 C9 -60.6(7) yes
S1 C2 C3 C4 -106.5(3) no
N1 C2 C3 N2 125.5(4) no
N1 C2 C3 C4 6.0(3) yes
S1 C2 C3 N2 13.0(5) no
N2 C3 C4 O4 51.3(7) no
C2 C3 C4 O4 174.1(5) yes
C2 C3 C4 N1 -6.6(3) yes
N2 C3 C4 N1 -129.3(4) yes
N1 C5 C6 C7 -2.9(8) no
N1 C5 C6 C8 175.6(5) no
C9 C5 C6 C7 -177.8(5) yes
C9 C5 C6 C8 0.7(10) yes
N1 C5 C9 O5 155.3(5) no
N1 C5 C9 O6 -24.8(6) no
C6 C5 C9 O5 -29.5(9) yes
C6 C5 C9 O6 150.4(5) no
